data_4502539
loop_
_publ_author_name
'Clarke, Heather D.'
'Arora, Kapildev K.'
'Bass, Heather'
'Kavuru, Padmini'
'Ong, Tien Teng'
'Pujari, Twarita'
'Wojtas, Lukasz'
'Zaworotko, Michael J.'

_publ_section_title
;
 Structure&#x2212;Stability Relationships in Cocrystal Hydrates: Does the
 Promiscuity of Water Make Crystalline Hydrates the Nemesis of Crystal
 Engineering?
;
_journal_issue 5
_journal_name_full 'Crystal Growth &amp; Design'
_journal_page_first 2152
_journal_paper_doi 10.1021/cg901345u
_journal_volume 10
_journal_year 2010
_chemical_formula_sum 'C15 H17 N4 O7.5'
_chemical_formula_weight 373.33
_chemical_name_systematic
;
 ?
;
_space_group_IT_number 15
_symmetry_cell_setting monoclinic
_symmetry_space_group_name_Hall '-C 2yc'
_symmetry_space_group_name_H-M 'C 1 2/c 1'
_atom_sites_solution_hydrogens geom
_atom_sites_solution_primary direct
_atom_sites_solution_secondary difmap
_audit_creation_method SHELXL-97
_cell_angle_alpha 90.00
_cell_angle_beta 130.780(3)
_cell_angle_gamma 90.00
_cell_formula_units_Z 8
_cell_length_a 19.966(4)
_cell_length_b 15.800(3)
_cell_length_c 13.111(3)
_cell_measurement_temperature 100(2)
_cell_volume 3131.9(11)
_computing_cell_refinement 'SAINT (Bruker, 2002)'
_computing_data_collection 'SMART (Bruker, 2002)'
_computing_data_reduction 'SAINT (Bruker, 2002)'
_computing_publication_material 'SHELXL-97 (Sheldrick, 1997)'
_computing_structure_refinement 'SHELXL-97 (Sheldrick, 1997)'
_computing_structure_solution 'SHELXS-97 (Sheldrick, 1990)'
_diffrn_ambient_temperature 100(2)
_diffrn_measured_fraction_theta_full 0.995
_diffrn_measured_fraction_theta_max 0.995
_diffrn_measurement_device_type 'BRUKER SMART APEXII CCD'
_diffrn_measurement_method 'omega scans'
_diffrn_radiation_monochromator graphite
_diffrn_radiation_source 'fine-focus sealed tube'
_diffrn_radiation_type MoK\a
_diffrn_radiation_wavelength 0.71073
_diffrn_reflns_av_R_equivalents 0.0313
_diffrn_reflns_av_sigmaI/netI 0.0368
_diffrn_reflns_limit_h_max 23
_diffrn_reflns_limit_h_min -18
_diffrn_reflns_limit_k_max 18
_diffrn_reflns_limit_k_min -18
_diffrn_reflns_limit_l_max 13
_diffrn_reflns_limit_l_min -15
_diffrn_reflns_number 7946
_diffrn_reflns_theta_full 25.25
_diffrn_reflns_theta_max 25.25
_diffrn_reflns_theta_min 1.86
_exptl_absorpt_coefficient_mu 0.129
_exptl_absorpt_correction_T_max 0.9872
_exptl_absorpt_correction_T_min 0.9746
_exptl_absorpt_correction_type multi-scan
_exptl_absorpt_process_details 'SADABS; (Sheldrick, 2003)'
_exptl_crystal_colour colourless
_exptl_crystal_density_diffrn 1.584
_exptl_crystal_density_method 'not measured'
_exptl_crystal_description block
_exptl_crystal_F_000 1560
_exptl_crystal_size_max 0.20
_exptl_crystal_size_mid 0.20
_exptl_crystal_size_min 0.10
_refine_diff_density_max 0.275
_refine_diff_density_min -0.228
_refine_diff_density_rms 0.052
_refine_ls_extinction_method none
_refine_ls_goodness_of_fit_ref 1.044
_refine_ls_hydrogen_treatment refall
_refine_ls_matrix_type full
_refine_ls_number_parameters 291
_refine_ls_number_reflns 2825
_refine_ls_number_restraints 0
_refine_ls_restrained_S_all 1.044
_refine_ls_R_factor_all 0.0447
_refine_ls_R_factor_gt 0.0383
_refine_ls_shift/su_max 0.001
_refine_ls_shift/su_mean 0.000
_refine_ls_structure_factor_coef Fsqd
_refine_ls_weighting_details 'calc w=1/[\s^2^(Fo^2^)+(0.0582P)^2^+2.3607P] where P=(Fo^2^+2Fc^2^)/3'
_refine_ls_weighting_scheme calc
_refine_ls_wR_factor_gt 0.1031
_refine_ls_wR_factor_ref 0.1075
_reflns_number_gt 2458
_reflns_number_total 2825
_reflns_threshold_expression >2sigma(I)
_cod_data_source_file cg901345u_si_007.cif
_cod_data_source_block GALCAF
_cod_original_cell_volume 3131.8(11)
_cod_original_sg_symbol_H-M C2/c
_cod_original_formula_sum 'C15 H17 N4 O7.50'
_cod_database_code 4502539

loop_
_symmetry_equiv_pos_as_xyz
'x, y, z'
'-x, y, -z+1/2'
'x+1/2, y+1/2, z'
'-x+1/2, y+1/2, -z+1/2'
'-x, -y, -z'
'x, -y, z-1/2'
'-x+1/2, -y+1/2, -z'
'x+1/2, -y+1/2, z-1/2'

loop_
_atom_site_label
_atom_site_type_symbol
_atom_site_fract_x
_atom_site_fract_y
_atom_site_fract_z
_atom_site_U_iso_or_equiv
_atom_site_adp_type
_atom_site_occupancy
_atom_site_symmetry_multiplicity
_atom_site_calc_flag
_atom_site_refinement_flags
C1 C 0.11226(11) 1.07934(11) 0.21162(16) 0.0152(4) Uani 1 1 d .
C2 C 0.22059(11) 1.19863(11) 0.33399(17) 0.0177(4) Uani 1 1 d .
C3 C 0.18837(11) 1.02644(10) 0.29113(16) 0.0145(4) Uani 1 1 d .
C4 C 0.27237(11) 1.05718(10) 0.38606(16) 0.0141(4) Uani 1 1 d .
C5 C 0.28500(12) 0.92423(11) 0.39039(17) 0.0171(4) Uani 1 1 d .
C6 C 0.12667(12) 0.87788(11) 0.21175(19) 0.0203(4) Uani 1 1 d .
C7 C 0.37959(12) 1.17308(13) 0.51594(19) 0.0229(4) Uani 1 1 d .
C8 C 0.06437(12) 1.22736(12) 0.1541(2) 0.0232(4) Uani 1 1 d .
C11 C 0.35069(11) 0.93677(10) 0.72024(16) 0.0152(4) Uani 1 1 d .
C12 C 0.30637(11) 1.01426(11) 0.67071(17) 0.0151(4) Uani 1 1 d .
C13 C 0.21534(11) 1.01528(10) 0.56735(16) 0.0145(4) Uani 1 1 d .
C14 C 0.16784(11) 0.93953(10) 0.51379(16) 0.0148(4) Uani 1 1 d .
C15 C 0.21291(11) 0.86236(10) 0.56181(16) 0.0150(4) Uani 1 1 d .
C16 C 0.30363(11) 0.86111(11) 0.66493(16) 0.0156(4) Uani 1 1 d .
C17 C 0.44813(11) 0.93279(10) 0.82992(16) 0.0162(4) Uani 1 1 d .
N1 N 0.28893(9) 1.14241(9) 0.41200(14) 0.0163(3) Uani 1 1 d .
N2 N 0.13599(9) 1.16569(9) 0.23724(14) 0.0161(3) Uani 1 1 d .
N3 N 0.33336(9) 0.99453(9) 0.44887(14) 0.0168(3) Uani 1 1 d .
N4 N 0.19801(9) 0.93974(8) 0.29532(14) 0.0152(3) Uani 1 1 d .
O1 O 0.03459(8) 1.05832(7) 0.12823(12) 0.0210(3) Uani 1 1 d .
O2 O 0.23163(8) 1.27568(8) 0.34774(13) 0.0265(3) Uani 1 1 d .
O13 O 0.16629(8) 1.08775(8) 0.51110(12) 0.0191(3) Uani 1 1 d .
O14 O 0.07865(8) 0.93605(8) 0.41210(12) 0.0212(3) Uani 1 1 d .
O15 O 0.16831(8) 0.78755(8) 0.51018(13) 0.0206(3) Uani 1 1 d .
O17 O 0.48831(8) 1.00689(8) 0.86531(12) 0.0214(3) Uani 1 1 d .
O18 O 0.48878(8) 0.86672(8) 0.88388(12) 0.0215(3) Uani 1 1 d .
O1W O 0.5000 0.74127(11) 0.7500 0.0205(4) Uani 1 2 d S
H5 H 0.3112(13) 0.8695(14) 0.4152(19) 0.025 Uiso 1 1 d .
H12 H 0.3386(14) 1.0645(13) 0.708(2) 0.025 Uiso 1 1 d .
H13 H 0.1981(15) 1.1319(15) 0.557(2) 0.031 Uiso 1 1 d .
H14 H 0.0549(15) 0.9817(15) 0.405(2) 0.031 Uiso 1 1 d .
H15 H 0.1198(16) 0.7959(14) 0.441(2) 0.031 Uiso 1 1 d .
H16 H 0.3314(14) 0.8094(14) 0.693(2) 0.025 Uiso 1 1 d .
H17 H 0.5503(16) 0.9968(13) 0.931(2) 0.031 Uiso 1 1 d .
H61 H 0.1536(14) 0.8218(14) 0.222(2) 0.031 Uiso 1 1 d .
H62 H 0.0920(14) 0.8725(13) 0.239(2) 0.031 Uiso 1 1 d .
H63 H 0.0875(14) 0.8966(14) 0.115(2) 0.031 Uiso 1 1 d .
H71 H 0.3772(14) 1.2317(14) 0.539(2) 0.031 Uiso 1 1 d .
H72 H 0.4087(14) 1.1376(14) 0.593(2) 0.031 Uiso 1 1 d .
H73 H 0.4109(14) 1.1681(13) 0.481(2) 0.031 Uiso 1 1 d .
H81 H 0.0103(15) 1.1975(14) 0.100(2) 0.031 Uiso 1 1 d .
H82 H 0.0651(14) 1.2692(14) 0.205(2) 0.031 Uiso 1 1 d .
H83 H 0.0708(14) 1.2567(14) 0.097(2) 0.031 Uiso 1 1 d .
H1W H 0.5117(14) 0.7747(13) 0.710(2) 0.031 Uiso 1 1 d .

loop_
_atom_site_aniso_label
_atom_site_aniso_U_11
_atom_site_aniso_U_22
_atom_site_aniso_U_33
_atom_site_aniso_U_23
_atom_site_aniso_U_13
_atom_site_aniso_U_12
C1 0.0167(9) 0.0132(9) 0.0163(8) 0.0003(6) 0.0111(8) -0.0011(7)
C2 0.0177(9) 0.0141(9) 0.0210(9) -0.0019(7) 0.0125(8) -0.0014(7)
C3 0.0175(8) 0.0111(8) 0.0166(8) 0.0009(6) 0.0119(7) -0.0002(7)
C4 0.0157(8) 0.0138(9) 0.0153(8) 0.0008(6) 0.0112(7) 0.0006(7)
C5 0.0201(9) 0.0144(9) 0.0192(9) 0.0043(7) 0.0138(8) 0.0045(7)
C6 0.0226(9) 0.0123(9) 0.0258(10) -0.0004(7) 0.0157(9) -0.0024(7)
C7 0.0146(9) 0.0207(10) 0.0247(10) -0.0060(8) 0.0090(8) -0.0027(8)
C8 0.0175(9) 0.0153(10) 0.0267(10) 0.0015(8) 0.0100(8) 0.0047(7)
C11 0.0182(9) 0.0140(9) 0.0169(8) -0.0013(6) 0.0129(8) -0.0016(7)
C12 0.0172(9) 0.0141(9) 0.0168(8) -0.0024(6) 0.0123(8) -0.0029(7)
C13 0.0190(9) 0.0109(9) 0.0178(8) 0.0014(6) 0.0138(8) 0.0026(6)
C14 0.0141(8) 0.0153(9) 0.0162(8) -0.0022(6) 0.0104(7) -0.0006(6)
C15 0.0181(9) 0.0112(8) 0.0167(8) -0.0020(6) 0.0119(7) -0.0020(7)
C16 0.0183(9) 0.0103(9) 0.0175(8) 0.0019(6) 0.0114(7) 0.0027(7)
C17 0.0184(9) 0.0153(9) 0.0159(8) -0.0019(7) 0.0116(7) -0.0006(7)
N1 0.0126(7) 0.0139(8) 0.0179(7) -0.0019(6) 0.0080(6) -0.0008(6)
N2 0.0132(7) 0.0111(7) 0.0192(7) 0.0010(6) 0.0086(6) 0.0014(6)
N3 0.0172(7) 0.0156(8) 0.0179(7) 0.0022(6) 0.0116(6) 0.0029(6)
N4 0.0177(7) 0.0107(7) 0.0180(7) 0.0009(5) 0.0120(6) -0.0003(6)
O1 0.0127(6) 0.0168(7) 0.0234(7) 0.0011(5) 0.0073(6) -0.0022(5)
O2 0.0226(7) 0.0115(7) 0.0341(7) -0.0038(5) 0.0136(6) -0.0030(5)
O13 0.0172(6) 0.0101(6) 0.0240(7) -0.0013(5) 0.0108(6) 0.0008(5)
O14 0.0126(6) 0.0144(7) 0.0257(7) -0.0046(5) 0.0077(6) 0.0011(5)
O15 0.0160(6) 0.0122(6) 0.0238(7) -0.0027(5) 0.0087(6) -0.0025(5)
O17 0.0141(7) 0.0179(7) 0.0240(7) -0.0012(5) 0.0089(6) -0.0030(5)
O18 0.0179(6) 0.0170(7) 0.0207(6) -0.0002(5) 0.0088(5) 0.0027(5)
O1W 0.0210(9) 0.0127(9) 0.0276(10) 0.000 0.0158(8) 0.000

loop_
_atom_type_symbol
_atom_type_description
_atom_type_scat_dispersion_real
_atom_type_scat_dispersion_imag
_atom_type_scat_source
C C 0.0033 0.0016 'International Tables Vol C Tables 4.2.6.8 and 6.1.1.4'
H H 0.0000 0.0000 'International Tables Vol C Tables 4.2.6.8 and 6.1.1.4'
N N 0.0061 0.0033 'International Tables Vol C Tables 4.2.6.8 and 6.1.1.4'
O O 0.0106 0.0060 'International Tables Vol C Tables 4.2.6.8 and 6.1.1.4'

loop_
_geom_angle_atom_site_label_1
_geom_angle_atom_site_label_2
_geom_angle_atom_site_label_3
_geom_angle
O1 C1 N2 120.53(15)
O1 C1 C3 128.26(16)
N2 C1 C3 111.20(14)
O2 C2 N1 122.50(16)
O2 C2 N2 119.94(16)
N1 C2 N2 117.56(15)
C4 C3 N4 105.08(14)
C4 C3 C1 123.10(15)
N4 C3 C1 131.83(15)
N3 C4 C3 112.04(15)
N3 C4 N1 126.18(15)
C3 C4 N1 121.77(15)
N3 C5 N4 113.13(15)
N3 C5 H5 122.0(12)
N4 C5 H5 124.9(12)
N4 C6 H61 108.4(12)
N4 C6 H62 111.4(13)
H61 C6 H62 108.7(17)
N4 C6 H63 108.8(12)
H61 C6 H63 109.9(16)
H62 C6 H63 109.6(17)
N1 C7 H71 108.6(13)
N1 C7 H72 108.6(13)
H71 C7 H72 110.6(18)
N1 C7 H73 108.2(12)
H71 C7 H73 112.7(18)
H72 C7 H73 108.0(18)
N2 C8 H81 108.0(13)
N2 C8 H82 112.7(13)
H81 C8 H82 111.7(18)
N2 C8 H83 109.8(13)
H81 C8 H83 108.8(17)
H82 C8 H83 105.7(18)
C16 C11 C12 120.13(16)
C16 C11 C17 118.60(15)
C12 C11 C17 121.26(15)
C13 C12 C11 119.49(16)
C13 C12 H12 121.1(12)
C11 C12 H12 119.4(13)
O13 C13 C12 123.82(15)
O13 C13 C14 115.71(15)
C12 C13 C14 120.47(15)
O14 C14 C15 116.86(14)
O14 C14 C13 123.45(15)
C15 C14 C13 119.65(15)
O15 C15 C16 119.12(15)
O15 C15 C14 120.86(15)
C16 C15 C14 120.00(15)
C15 C16 C11 120.23(16)
C15 C16 H16 117.8(13)
C11 C16 H16 121.9(13)
O18 C17 O17 122.12(16)
O18 C17 C11 123.43(15)
O17 C17 C11 114.45(14)
C2 N1 C4 119.29(14)
C2 N1 C7 120.22(15)
C4 N1 C7 120.35(14)
C2 N2 C1 126.73(14)
C2 N2 C8 116.32(14)
C1 N2 C8 116.95(14)
C5 N3 C4 103.47(14)
C5 N4 C3 106.29(14)
C5 N4 C6 127.52(15)
C3 N4 C6 126.20(14)
C13 O13 H13 110.9(15)
C14 O14 H14 111.1(16)
C15 O15 H15 109.6(16)
C17 O17 H17 107.6(13)

loop_
_geom_bond_atom_site_label_1
_geom_bond_atom_site_label_2
_geom_bond_distance
C1 O1 1.223(2)
C1 N2 1.411(2)
C1 C3 1.423(2)
C2 O2 1.229(2)
C2 N1 1.369(2)
C2 N2 1.391(2)
C3 C4 1.368(2)
C3 N4 1.380(2)
C4 N3 1.353(2)
C4 N1 1.375(2)
C5 N3 1.337(2)
C5 N4 1.342(2)
C5 H5 0.95(2)
C6 N4 1.465(2)
C6 H61 1.00(2)
C6 H62 0.97(2)
C6 H63 1.01(2)
C7 N1 1.465(2)
C7 H71 0.98(2)
C7 H72 0.95(2)
C7 H73 0.99(2)
C8 N2 1.465(2)
C8 H81 0.94(2)
C8 H82 0.94(2)
C8 H83 0.95(2)
C11 C16 1.395(2)
C11 C12 1.397(2)
C11 C17 1.484(2)
C12 C13 1.387(2)
C12 H12 0.93(2)
C13 O13 1.368(2)
C13 C14 1.398(2)
C14 O14 1.360(2)
C14 C15 1.397(2)
C15 O15 1.364(2)
C15 C16 1.382(2)
C16 H16 0.92(2)
C17 O18 1.224(2)
C17 O17 1.320(2)
O13 H13 0.87(2)
O14 H14 0.83(2)
O15 H15 0.80(2)
O17 H17 0.95(2)
O1W H1W 0.88(2)

loop_
_geom_hbond_atom_site_label_D
_geom_hbond_atom_site_label_H
_geom_hbond_atom_site_label_A
_geom_hbond_distance_DH
_geom_hbond_distance_HA
_geom_hbond_distance_DA
_geom_hbond_angle_DHA
_geom_hbond_site_symmetry_A
O13 H13 O2 0.87(2) 1.84(2) 2.7034(18) 177(2) 7_576
O14 H14 O1 0.83(2) 1.96(2) 2.7499(18) 158(2) 2
O15 H15 O1W 0.80(2) 2.12(2) 2.8569(13) 154(2) 7_566
O15 H15 O14 0.80(2) 2.31(2) 2.7121(18) 112.5(19) .
O17 H17 N3 0.95(2) 1.76(2) 2.7054(19) 171(2) 2_656
O1W H1W O18 0.88(2) 1.90(2) 2.7520(18) 163(2) 2_656
